data_4083978
loop_
_publ_author_name
'Prakash, Om'
'Joshi, Hemant'
'Sharma, Kamal Nayan'
'Gupta, Pancham Lal'
'Singh, Ajai K.'

_publ_section_title
;
 Transfer Hydrogenation (pH Independent) of Ketones and Aldehydes in Water
 with Glycerol: Ru, Rh, and Ir Catalysts with a COOH Group near the Metal
 on a (Phenylthio)methyl-2-pyridine Scaffold
;
_journal_issue 14
_journal_name_full Organometallics
_journal_page_first 3804
_journal_paper_doi 10.1021/om500515z
_journal_volume 33
_journal_year 2014
_chemical_formula_moiety 'C23 H26 Cl N O2 Rh S, F6 P'
_chemical_formula_sum 'C23 H26 Cl F6 N O2 P Rh S'
_chemical_formula_weight 663.85
_chemical_name_systematic
; 
 ? 
;
_space_group_IT_number 14
_symmetry_cell_setting monoclinic
_symmetry_space_group_name_Hall '-P 2yn'
_symmetry_space_group_name_H-M 'P 1 21/n 1'
_atom_sites_solution_hydrogens geom
_atom_sites_solution_primary direct
_atom_sites_solution_secondary difmap
_audit_creation_method SHELXL-97
_cell_angle_alpha 90.00
_cell_angle_beta 92.503(3)
_cell_angle_gamma 90.00
_cell_formula_units_Z 4
_cell_length_a 8.2851(14)
_cell_length_b 16.684(3)
_cell_length_c 18.643(3)
_cell_measurement_reflns_used 6778
_cell_measurement_temperature 298(2)
_cell_measurement_theta_max 25.35
_cell_measurement_theta_min 2.19
_cell_volume 2574.5(8)
_computing_cell_refinement 'Bruker SMART'
_computing_data_collection 'Bruker SMART'
_computing_data_reduction 'Bruker SAINT'
_computing_molecular_graphics 'Bruker SHELXTL'
_computing_publication_material 'Bruker SHELXTL'
_computing_structure_refinement 'SHELXL-97 (Sheldrick, 1997)'
_computing_structure_solution 'SHELXS-97 (Sheldrick, 1990)'
_diffrn_ambient_temperature 298(2)
_diffrn_measured_fraction_theta_full 1.000
_diffrn_measured_fraction_theta_max 1.000
_diffrn_measurement_device_type 'CCD area detector'
_diffrn_measurement_method 'phi and omega scans'
_diffrn_radiation_monochromator graphite
_diffrn_radiation_source 'fine-focus sealed tube'
_diffrn_radiation_type MoK\a
_diffrn_radiation_wavelength 0.71073
_diffrn_reflns_av_R_equivalents 0.0380
_diffrn_reflns_av_sigmaI/netI 0.0279
_diffrn_reflns_limit_h_max 9
_diffrn_reflns_limit_h_min -9
_diffrn_reflns_limit_k_max 19
_diffrn_reflns_limit_k_min -19
_diffrn_reflns_limit_l_max 22
_diffrn_reflns_limit_l_min -22
_diffrn_reflns_number 24347
_diffrn_reflns_theta_full 25.00
_diffrn_reflns_theta_max 25.00
_diffrn_reflns_theta_min 1.64
_exptl_absorpt_coefficient_mu 0.976
_exptl_absorpt_correction_T_max 0.858
_exptl_absorpt_correction_T_min 0.804
_exptl_absorpt_correction_type multi-scan
_exptl_absorpt_process_details '(SADABS; Sheldrick, 1996)'
_exptl_crystal_colour orange
_exptl_crystal_density_diffrn 1.713
_exptl_crystal_density_meas 1.713
_exptl_crystal_density_method 'not measured'
_exptl_crystal_description block
_exptl_crystal_F_000 1336.0
_exptl_crystal_size_max 0.22
_exptl_crystal_size_mid 0.20
_exptl_crystal_size_min 0.16
_refine_diff_density_max 0.878
_refine_diff_density_min -0.559
_refine_diff_density_rms 0.082
_refine_ls_extinction_method none
_refine_ls_goodness_of_fit_ref 1.052
_refine_ls_hydrogen_treatment constr
_refine_ls_matrix_type full
_refine_ls_number_parameters 331
_refine_ls_number_reflns 4526
_refine_ls_number_restraints 0
_refine_ls_restrained_S_all 1.052
_refine_ls_R_factor_all 0.0455
_refine_ls_R_factor_gt 0.0369
_refine_ls_shift/su_max 0.001
_refine_ls_shift/su_mean 0.000
_refine_ls_structure_factor_coef Fsqd
_refine_ls_weighting_details 'calc w=1/[\s^2^(Fo^2^)+(0.0537P)^2^+2.7746P] where P=(Fo^2^+2Fc^2^)/3'
_refine_ls_weighting_scheme calc
_refine_ls_wR_factor_gt 0.0946
_refine_ls_wR_factor_ref 0.0996
_reflns_number_gt 3836
_reflns_number_total 4526
_reflns_threshold_expression >2sigma(I)
_cod_data_source_file om500515z_si_002.cif
_cod_data_source_block complex2
_cod_depositor_comments
;
The following automatic conversions were performed:

'_symmetry_cell_setting' value 'Monoclinic' changed to 'monoclinic'
according to
/usr/data/users/saulius/crontab/automatic-downloads/rss-feeds/ACS/lib/dictionaries/cif_core.dic
dictionary named 'cif_core.dic' version 2.4.2 from 2011-04-26.

Automatic conversion script
Id: cif_fix_values 2281 2013-09-26 08:29:07Z andrius 

 Adding full bibliography for 4083977--4083980.cif.
;
_cod_original_sg_symbol_H-M P2(1)/n
_cod_database_code 4083978

loop_
_symmetry_equiv_pos_as_xyz
'x, y, z'
'-x+1/2, y+1/2, -z+1/2'
'-x, -y, -z'
'x-1/2, -y-1/2, z-1/2'

loop_
_atom_site_label
_atom_site_type_symbol
_atom_site_fract_x
_atom_site_fract_y
_atom_site_fract_z
_atom_site_U_iso_or_equiv
_atom_site_adp_type
_atom_site_occupancy
_atom_site_symmetry_multiplicity
_atom_site_calc_flag
_atom_site_refinement_flags
C1 C 0.5425(5) 0.1629(2) -0.0235(2) 0.0431(9) Uani 1 1 d .
C2 C 0.4528(5) 0.1074(3) 0.0133(2) 0.0533(11) Uani 1 1 d .
H2A H 0.4965 0.0844 0.0552 0.064 Uiso 1 1 calc R
C3 C 0.2993(6) 0.0860(3) -0.0116(3) 0.0671(14) Uani 1 1 d .
H3 H 0.2409 0.0485 0.0135 0.080 Uiso 1 1 calc R
C4 C 0.2322(6) 0.1200(3) -0.0733(3) 0.0660(14) Uani 1 1 d .
H4 H 0.1291 0.1054 -0.0903 0.079 Uiso 1 1 calc R
C5 C 0.3195(6) 0.1758(3) -0.1094(2) 0.0581(12) Uani 1 1 d .
H5 H 0.2734 0.1989 -0.1509 0.070 Uiso 1 1 calc R
C6 C 0.4740(5) 0.1988(2) -0.0863(2) 0.0459(10) Uani 1 1 d .
C7 C 0.5634(6) 0.2589(3) -0.1265(2) 0.0509(10) Uani 1 1 d .
C8 C 0.7692(5) 0.1350(2) 0.0917(2) 0.0538(11) Uani 1 1 d .
H8A H 0.7389 0.0795 0.0838 0.065 Uiso 1 1 calc R
H8B H 0.8825 0.1363 0.1072 0.065 Uiso 1 1 calc R
C9 C 0.6708(5) 0.1691(2) 0.1500(2) 0.0438(9) Uani 1 1 d .
C10 C 0.6069(6) 0.1222(3) 0.2027(3) 0.0626(13) Uani 1 1 d .
H10 H 0.6259 0.0673 0.2037 0.075 Uiso 1 1 calc R
C11 C 0.5155(7) 0.1571(4) 0.2535(3) 0.0703(15) Uani 1 1 d .
H11 H 0.4710 0.1260 0.2890 0.084 Uiso 1 1 calc R
C12 C 0.4898(6) 0.2381(3) 0.2519(2) 0.0589(12) Uani 1 1 d .
H12 H 0.4282 0.2628 0.2861 0.071 Uiso 1 1 calc R
C13 C 0.5569(5) 0.2821(3) 0.1987(2) 0.0460(9) Uani 1 1 d .
H13 H 0.5397 0.3372 0.1973 0.055 Uiso 1 1 calc R
C14 C 0.9965(4) 0.3364(2) 0.0946(2) 0.0430(9) Uani 1 1 d .
C15 C 0.9032(5) 0.3903(2) 0.1356(2) 0.0437(9) Uani 1 1 d .
C16 C 0.8119(5) 0.4406(2) 0.0876(2) 0.0422(9) Uani 1 1 d .
C17 C 0.8515(4) 0.4191(2) 0.0151(2) 0.0402(9) Uani 1 1 d .
C18 C 0.9668(4) 0.3557(2) 0.0201(2) 0.0418(9) Uani 1 1 d .
C19 C 1.0488(5) 0.3168(3) -0.0407(3) 0.0610(12) Uani 1 1 d .
H19A H 0.9909 0.3290 -0.0850 0.092 Uiso 1 1 calc R
H19B H 1.0509 0.2598 -0.0336 0.092 Uiso 1 1 calc R
H19C H 1.1574 0.3365 -0.0423 0.092 Uiso 1 1 calc R
C20 C 1.1190(5) 0.2785(3) 0.1241(3) 0.0664(13) Uani 1 1 d .
H20A H 1.2197 0.3058 0.1335 0.100 Uiso 1 1 calc R
H20B H 1.1337 0.2364 0.0899 0.100 Uiso 1 1 calc R
H20C H 1.0825 0.2560 0.1679 0.100 Uiso 1 1 calc R
C21 C 0.9048(6) 0.3938(3) 0.2156(2) 0.0621(12) Uani 1 1 d .
H21A H 0.9942 0.4260 0.2330 0.093 Uiso 1 1 calc R
H21B H 0.9156 0.3406 0.2348 0.093 Uiso 1 1 calc R
H21C H 0.8057 0.4171 0.2304 0.093 Uiso 1 1 calc R
C22 C 0.6996(6) 0.5060(3) 0.1084(3) 0.0600(12) Uani 1 1 d .
H22A H 0.6366 0.4880 0.1473 0.090 Uiso 1 1 calc R
H22B H 0.6289 0.5195 0.0680 0.090 Uiso 1 1 calc R
H22C H 0.7610 0.5523 0.1231 0.090 Uiso 1 1 calc R
C23 C 0.7871(5) 0.4590(3) -0.0521(2) 0.0536(11) Uani 1 1 d .
H23A H 0.8470 0.5072 -0.0600 0.080 Uiso 1 1 calc R
H23B H 0.6752 0.4720 -0.0474 0.080 Uiso 1 1 calc R
H23C H 0.7978 0.4234 -0.0921 0.080 Uiso 1 1 calc R
Cl1 Cl 0.47465(11) 0.34982(6) 0.02922(5) 0.0443(2) Uani 1 1 d .
F1 F 0.9285(5) 0.9801(4) 0.8743(2) 0.1477(19) Uani 1 1 d .
F2 F 0.6915(4) 0.9874(3) 0.8143(3) 0.1423(17) Uani 1 1 d .
F3 F 0.8567(8) 1.0851(3) 0.8142(4) 0.187(3) Uani 1 1 d .
F4 F 0.8159(8) 1.0132(5) 0.7195(2) 0.227(4) Uani 1 1 d .
F5 F 1.0517(5) 1.0086(4) 0.7806(3) 0.169(2) Uani 1 1 d .
F6 F 0.8889(8) 0.9086(3) 0.7763(5) 0.222(3) Uani 1 1 d .
N1 N 0.6463(4) 0.24855(18) 0.14860(15) 0.0369(7) Uani 1 1 d .
O1 O 0.7050(4) 0.2730(2) -0.11778(16) 0.0600(8) Uani 1 1 d .
O2 O 0.4701(5) 0.2976(3) -0.1762(2) 0.0792(10) Uani 1 1 d .
H2 H 0.5253 0.3297 -0.1976 0.119 Uiso 1 1 calc R
P1 P 0.86957(15) 0.99583(8) 0.79607(7) 0.0602(3) Uani 1 1 d .
Rh1 Rh 0.74434(3) 0.317628(16) 0.066486(14) 0.03123(11) Uani 1 1 d .
S1 S 0.74204(12) 0.18973(6) 0.00766(6) 0.0425(2) Uani 1 1 d .

loop_
_atom_site_aniso_label
_atom_site_aniso_U_11
_atom_site_aniso_U_22
_atom_site_aniso_U_33
_atom_site_aniso_U_23
_atom_site_aniso_U_13
_atom_site_aniso_U_12
C1 0.043(2) 0.042(2) 0.044(2) -0.0147(17) 0.0002(17) -0.0037(17)
C2 0.059(3) 0.045(2) 0.055(3) -0.009(2) 0.001(2) -0.010(2)
C3 0.067(3) 0.063(3) 0.071(3) -0.019(3) 0.010(3) -0.029(3)
C4 0.049(3) 0.077(3) 0.072(3) -0.026(3) -0.001(2) -0.017(2)
C5 0.054(3) 0.073(3) 0.047(2) -0.022(2) -0.007(2) -0.001(2)
C6 0.045(2) 0.051(2) 0.042(2) -0.0155(18) 0.0020(18) 0.0007(18)
C7 0.056(3) 0.059(3) 0.038(2) -0.0104(19) -0.0008(19) -0.002(2)
C8 0.057(3) 0.038(2) 0.066(3) 0.005(2) -0.008(2) 0.0038(19)
C9 0.046(2) 0.041(2) 0.044(2) 0.0066(17) -0.0108(18) -0.0062(17)
C10 0.079(3) 0.049(3) 0.059(3) 0.018(2) -0.011(3) -0.019(2)
C11 0.080(4) 0.088(4) 0.043(3) 0.021(3) -0.001(2) -0.036(3)
C12 0.058(3) 0.082(4) 0.037(2) 0.004(2) 0.0050(19) -0.024(2)
C13 0.040(2) 0.056(3) 0.042(2) 0.0016(19) 0.0028(17) -0.0090(19)
C14 0.0265(19) 0.053(2) 0.049(2) 0.0077(18) -0.0016(16) -0.0110(17)
C15 0.039(2) 0.050(2) 0.041(2) 0.0031(18) -0.0082(16) -0.0186(18)
C16 0.041(2) 0.036(2) 0.049(2) 0.0033(17) -0.0014(17) -0.0132(17)
C17 0.035(2) 0.042(2) 0.043(2) 0.0079(17) 0.0002(16) -0.0134(16)
C18 0.0306(19) 0.050(2) 0.045(2) 0.0028(18) 0.0035(16) -0.0124(17)
C19 0.039(2) 0.083(3) 0.063(3) 0.000(2) 0.018(2) -0.002(2)
C20 0.037(2) 0.086(4) 0.075(3) 0.023(3) -0.006(2) 0.000(2)
C21 0.062(3) 0.075(3) 0.048(2) -0.005(2) -0.010(2) -0.018(2)
C22 0.069(3) 0.042(2) 0.069(3) -0.004(2) 0.006(2) -0.004(2)
C23 0.057(3) 0.055(3) 0.049(2) 0.017(2) -0.004(2) -0.012(2)
Cl1 0.0311(5) 0.0461(5) 0.0551(6) 0.0013(4) -0.0039(4) 0.0022(4)
F1 0.114(3) 0.239(6) 0.090(3) 0.058(3) 0.010(2) 0.039(3)
F2 0.060(2) 0.163(4) 0.204(5) -0.012(4) 0.006(3) -0.019(2)
F3 0.197(6) 0.075(3) 0.287(7) -0.012(4) -0.015(5) -0.003(3)
F4 0.237(7) 0.363(10) 0.076(3) 0.010(4) -0.049(4) 0.078(7)
F5 0.085(3) 0.288(7) 0.137(4) -0.014(4) 0.041(3) -0.040(4)
F6 0.211(6) 0.093(4) 0.358(10) -0.087(5) -0.030(6) 0.026(4)
N1 0.0343(16) 0.0389(18) 0.0373(16) 0.0052(13) -0.0005(13) -0.0081(13)
O1 0.055(2) 0.072(2) 0.0536(18) 0.0002(15) 0.0060(15) -0.0076(16)
O2 0.077(2) 0.087(3) 0.072(2) 0.0206(19) -0.018(2) -0.009(2)
P1 0.0534(7) 0.0616(8) 0.0648(8) 0.0016(6) -0.0063(6) -0.0025(6)
Rh1 0.02644(16) 0.03327(17) 0.03390(17) 0.00255(11) 0.00052(11) -0.00279(11)
S1 0.0388(5) 0.0410(5) 0.0478(5) -0.0060(4) 0.0022(4) 0.0023(4)

loop_
_atom_type_symbol
_atom_type_description
_atom_type_scat_dispersion_real
_atom_type_scat_dispersion_imag
_atom_type_scat_source
C C 0.0033 0.0016 'International Tables Vol C Tables 4.2.6.8 and 6.1.1.4'
H H 0.0000 0.0000 'International Tables Vol C Tables 4.2.6.8 and 6.1.1.4'
N N 0.0061 0.0033 'International Tables Vol C Tables 4.2.6.8 and 6.1.1.4'
O O 0.0106 0.0060 'International Tables Vol C Tables 4.2.6.8 and 6.1.1.4'
F F 0.0171 0.0103 'International Tables Vol C Tables 4.2.6.8 and 6.1.1.4'
P P 0.1023 0.0942 'International Tables Vol C Tables 4.2.6.8 and 6.1.1.4'
S S 0.1246 0.1234 'International Tables Vol C Tables 4.2.6.8 and 6.1.1.4'
Cl Cl 0.1484 0.1585 'International Tables Vol C Tables 4.2.6.8 and 6.1.1.4'
Rh Rh -1.1178 0.9187 'International Tables Vol C Tables 4.2.6.8 and 6.1.1.4'

loop_
_geom_angle_atom_site_label_1
_geom_angle_atom_site_label_2
_geom_angle_atom_site_label_3
_geom_angle
C2 C1 C6 119.2(4)
C2 C1 S1 121.0(3)
C6 C1 S1 119.8(3)
C3 C2 C1 120.8(4)
C3 C2 H2A 119.6
C1 C2 H2A 119.6
C4 C3 C2 120.3(5)
C4 C3 H3 119.8
C2 C3 H3 119.8
C5 C4 C3 119.1(4)
C5 C4 H4 120.4
C3 C4 H4 120.4
C4 C5 C6 122.2(5)
C4 C5 H5 118.9
C6 C5 H5 118.9
C5 C6 C1 118.2(4)
C5 C6 C7 120.5(4)
C1 C6 C7 121.2(4)
O1 C7 O2 121.8(4)
O1 C7 C6 125.1(4)
O2 C7 C6 113.0(4)
C9 C8 S1 112.5(3)
C9 C8 H8A 109.1
S1 C8 H8A 109.1
C9 C8 H8B 109.1
S1 C8 H8B 109.1
H8A C8 H8B 107.8
N1 C9 C10 120.8(4)
N1 C9 C8 116.6(3)
C10 C9 C8 122.5(4)
C11 C10 C9 119.5(4)
C11 C10 H10 120.3
C9 C10 H10 120.3
C12 C11 C10 119.7(4)
C12 C11 H11 120.2
C10 C11 H11 120.2
C11 C12 C13 118.5(5)
C11 C12 H12 120.7
C13 C12 H12 120.7
N1 C13 C12 122.3(4)
N1 C13 H13 118.9
C12 C13 H13 118.9
C15 C14 C18 107.6(3)
C15 C14 C20 125.9(4)
C18 C14 C20 126.0(4)
C15 C14 Rh1 71.3(2)
C18 C14 Rh1 71.0(2)
C20 C14 Rh1 129.3(3)
C16 C15 C14 108.8(3)
C16 C15 C21 125.9(4)
C14 C15 C21 125.3(4)
C16 C15 Rh1 70.4(2)
C14 C15 Rh1 70.1(2)
C21 C15 Rh1 126.4(3)
C15 C16 C17 107.7(3)
C15 C16 C22 126.1(4)
C17 C16 C22 126.2(4)
C15 C16 Rh1 71.3(2)
C17 C16 Rh1 70.2(2)
C22 C16 Rh1 125.5(3)
C18 C17 C16 107.6(3)
C18 C17 C23 126.7(4)
C16 C17 C23 125.7(4)
C18 C17 Rh1 71.2(2)
C16 C17 Rh1 70.5(2)
C23 C17 Rh1 125.7(3)
C17 C18 C14 108.4(3)
C17 C18 C19 126.8(4)
C14 C18 C19 124.8(4)
C17 C18 Rh1 70.3(2)
C14 C18 Rh1 70.2(2)
C19 C18 Rh1 126.8(3)
C18 C19 H19A 109.5
C18 C19 H19B 109.5
H19A C19 H19B 109.5
C18 C19 H19C 109.5
H19A C19 H19C 109.5
H19B C19 H19C 109.5
C14 C20 H20A 109.5
C14 C20 H20B 109.5
H20A C20 H20B 109.5
C14 C20 H20C 109.5
H20A C20 H20C 109.5
H20B C20 H20C 109.5
C15 C21 H21A 109.5
C15 C21 H21B 109.5
H21A C21 H21B 109.5
C15 C21 H21C 109.5
H21A C21 H21C 109.5
H21B C21 H21C 109.5
C16 C22 H22A 109.5
C16 C22 H22B 109.5
H22A C22 H22B 109.5
C16 C22 H22C 109.5
H22A C22 H22C 109.5
H22B C22 H22C 109.5
C17 C23 H23A 109.5
C17 C23 H23B 109.5
H23A C23 H23B 109.5
C17 C23 H23C 109.5
H23A C23 H23C 109.5
H23B C23 H23C 109.5
C13 N1 C9 119.2(3)
C13 N1 Rh1 121.3(3)
C9 N1 Rh1 119.5(3)
C7 O2 H2 109.5
F4 P1 F6 89.1(4)
F4 P1 F3 90.1(4)
F6 P1 F3 177.4(4)
F4 P1 F2 88.9(4)
F6 P1 F2 94.6(3)
F3 P1 F2 87.9(3)
F4 P1 F1 178.2(4)
F6 P1 F1 91.9(4)
F3 P1 F1 88.8(4)
F2 P1 F1 92.4(3)
F4 P1 F5 92.7(4)
F6 P1 F5 88.5(4)
F3 P1 F5 89.1(3)
F2 P1 F5 176.6(3)
F1 P1 F5 86.0(3)
N1 Rh1 C14 107.64(13)
N1 Rh1 C17 158.72(13)
C14 Rh1 C17 65.18(14)
N1 Rh1 C16 119.50(13)
C14 Rh1 C16 64.95(15)
C17 Rh1 C16 39.29(14)
N1 Rh1 C18 144.35(13)
C14 Rh1 C18 38.86(14)
C17 Rh1 C18 38.51(15)
C16 Rh1 C18 64.88(15)
N1 Rh1 C15 96.74(13)
C14 Rh1 C15 38.57(15)
C17 Rh1 C15 64.81(14)
C16 Rh1 C15 38.30(15)
C18 Rh1 C15 64.44(15)
N1 Rh1 Cl1 87.05(9)
C14 Rh1 Cl1 158.33(11)
C17 Rh1 Cl1 95.34(10)
C16 Rh1 Cl1 94.12(11)
C18 Rh1 Cl1 128.59(11)
C15 Rh1 Cl1 125.90(12)
N1 Rh1 S1 81.37(9)
C14 Rh1 S1 103.21(12)
C17 Rh1 S1 119.38(11)
C16 Rh1 S1 157.79(11)
C18 Rh1 S1 93.92(11)
C15 Rh1 S1 139.50(12)
Cl1 Rh1 S1 94.53(4)
C1 S1 C8 103.5(2)
C1 S1 Rh1 111.16(13)
C8 S1 Rh1 93.10(14)

loop_
_geom_bond_atom_site_label_1
_geom_bond_atom_site_label_2
_geom_bond_distance
C1 C2 1.387(6)
C1 C6 1.411(6)
C1 S1 1.785(4)
C2 C3 1.381(6)
C2 H2A 0.9300
C3 C4 1.379(7)
C3 H3 0.9300
C4 C5 1.373(7)
C4 H4 0.9300
C5 C6 1.388(6)
C5 H5 0.9300
C6 C7 1.471(6)
C7 O1 1.201(5)
C7 O2 1.345(5)
C8 C9 1.499(6)
C8 S1 1.819(4)
C8 H8A 0.9700
C8 H8B 0.9700
C9 N1 1.340(5)
C9 C10 1.380(6)
C10 C11 1.369(7)
C10 H10 0.9300
C11 C12 1.368(7)
C11 H11 0.9300
C12 C13 1.371(6)
C12 H12 0.9300
C13 N1 1.340(5)
C13 H13 0.9300
C14 C15 1.429(6)
C14 C18 1.437(5)
C14 C20 1.488(6)
C14 Rh1 2.155(4)
C15 C16 1.420(6)
C15 C21 1.493(6)
C15 Rh1 2.170(4)
C16 C17 1.450(5)
C16 C22 1.496(6)
C16 Rh1 2.159(4)
C17 C18 1.425(6)
C17 C23 1.497(5)
C17 Rh1 2.155(3)
C18 C19 1.494(6)
C18 Rh1 2.166(3)
C19 H19A 0.9600
C19 H19B 0.9600
C19 H19C 0.9600
C20 H20A 0.9600
C20 H20B 0.9600
C20 H20C 0.9600
C21 H21A 0.9600
C21 H21B 0.9600
C21 H21C 0.9600
C22 H22A 0.9600
C22 H22B 0.9600
C22 H22C 0.9600
C23 H23A 0.9600
C23 H23B 0.9600
C23 H23C 0.9600
Cl1 Rh1 2.3724(10)
F1 P1 1.540(4)
F2 P1 1.535(4)
F3 P1 1.533(5)
F4 P1 1.505(5)
F5 P1 1.563(4)
F6 P1 1.512(5)
N1 Rh1 2.107(3)
O2 H2 0.8200
Rh1 S1 2.3989(10)

loop_
_geom_torsion_atom_site_label_1
_geom_torsion_atom_site_label_2
_geom_torsion_atom_site_label_3
_geom_torsion_atom_site_label_4
_geom_torsion
C6 C1 C2 C3 1.3(6)
S1 C1 C2 C3 -179.1(3)
C1 C2 C3 C4 -0.4(7)
C2 C3 C4 C5 -0.5(7)
C3 C4 C5 C6 0.6(7)
C4 C5 C6 C1 0.3(6)
C4 C5 C6 C7 -179.8(4)
C2 C1 C6 C5 -1.2(6)
S1 C1 C6 C5 179.2(3)
C2 C1 C6 C7 178.9(4)
S1 C1 C6 C7 -0.7(5)
C5 C6 C7 O1 -167.2(4)
C1 C6 C7 O1 12.7(6)
C5 C6 C7 O2 12.0(6)
C1 C6 C7 O2 -168.1(4)
S1 C8 C9 N1 -32.4(5)
S1 C8 C9 C10 147.3(4)
N1 C9 C10 C11 1.0(6)
C8 C9 C10 C11 -178.7(4)
C9 C10 C11 C12 -0.6(7)
C10 C11 C12 C13 0.2(7)
C11 C12 C13 N1 -0.1(6)
C18 C14 C15 C16 2.1(4)
C20 C14 C15 C16 174.4(4)
Rh1 C14 C15 C16 -60.0(3)
C18 C14 C15 C21 -176.7(4)
C20 C14 C15 C21 -4.4(6)
Rh1 C14 C15 C21 121.2(4)
C18 C14 C15 Rh1 62.1(2)
C20 C14 C15 Rh1 -125.6(4)
C14 C15 C16 C17 -1.3(4)
C21 C15 C16 C17 177.5(4)
Rh1 C15 C16 C17 -61.1(2)
C14 C15 C16 C22 -179.4(4)
C21 C15 C16 C22 -0.6(6)
Rh1 C15 C16 C22 120.8(4)
C14 C15 C16 Rh1 59.8(3)
C21 C15 C16 Rh1 -121.4(4)
C15 C16 C17 C18 -0.1(4)
C22 C16 C17 C18 178.0(4)
Rh1 C16 C17 C18 -61.9(2)
C15 C16 C17 C23 -177.7(3)
C22 C16 C17 C23 0.4(6)
Rh1 C16 C17 C23 120.5(4)
C15 C16 C17 Rh1 61.8(2)
C22 C16 C17 Rh1 -120.1(4)
C16 C17 C18 C14 1.4(4)
C23 C17 C18 C14 179.0(3)
Rh1 C17 C18 C14 -60.1(2)
C16 C17 C18 C19 -176.8(4)
C23 C17 C18 C19 0.8(6)
Rh1 C17 C18 C19 121.8(4)
C16 C17 C18 Rh1 61.5(2)
C23 C17 C18 Rh1 -120.9(4)
C15 C14 C18 C17 -2.1(4)
C20 C14 C18 C17 -174.5(4)
Rh1 C14 C18 C17 60.2(2)
C15 C14 C18 C19 176.1(4)
C20 C14 C18 C19 3.7(6)
Rh1 C14 C18 C19 -121.6(4)
C15 C14 C18 Rh1 -62.3(2)
C20 C14 C18 Rh1 125.3(4)
C12 C13 N1 C9 0.4(6)
C12 C13 N1 Rh1 178.9(3)
C10 C9 N1 C13 -0.9(6)
C8 C9 N1 C13 178.9(3)
C10 C9 N1 Rh1 -179.4(3)
C8 C9 N1 Rh1 0.3(4)
C13 N1 Rh1 C14 102.2(3)
C9 N1 Rh1 C14 -79.3(3)
C13 N1 Rh1 C17 35.6(5)
C9 N1 Rh1 C17 -145.9(4)
C13 N1 Rh1 C16 31.5(3)
C9 N1 Rh1 C16 -150.0(3)
C13 N1 Rh1 C18 118.8(3)
C9 N1 Rh1 C18 -62.7(4)
C13 N1 Rh1 C15 64.3(3)
C9 N1 Rh1 C15 -117.2(3)
C13 N1 Rh1 Cl1 -61.5(3)
C9 N1 Rh1 Cl1 117.0(3)
C13 N1 Rh1 S1 -156.6(3)
C9 N1 Rh1 S1 21.9(3)
C15 C14 Rh1 N1 -78.4(2)
C18 C14 Rh1 N1 164.7(2)
C20 C14 Rh1 N1 43.2(4)
C15 C14 Rh1 C17 80.1(2)
C18 C14 Rh1 C17 -36.9(2)
C20 C14 Rh1 C17 -158.3(4)
C15 C14 Rh1 C16 36.6(2)
C18 C14 Rh1 C16 -80.4(3)
C20 C14 Rh1 C16 158.2(4)
C15 C14 Rh1 C18 117.0(3)
C20 C14 Rh1 C18 -121.4(5)
C18 C14 Rh1 C15 -117.0(3)
C20 C14 Rh1 C15 121.6(5)
C15 C14 Rh1 Cl1 52.5(4)
C18 C14 Rh1 Cl1 -64.5(4)
C20 C14 Rh1 Cl1 174.1(3)
C15 C14 Rh1 S1 -163.4(2)
C18 C14 Rh1 S1 79.7(2)
C20 C14 Rh1 S1 -41.8(4)
C18 C17 Rh1 N1 111.7(4)
C16 C17 Rh1 N1 -5.6(5)
C23 C17 Rh1 N1 -126.1(4)
C18 C17 Rh1 C14 37.2(2)
C16 C17 Rh1 C14 -80.1(2)
C23 C17 Rh1 C14 159.4(4)
C18 C17 Rh1 C16 117.3(3)
C23 C17 Rh1 C16 -120.5(4)
C16 C17 Rh1 C18 -117.3(3)
C23 C17 Rh1 C18 122.2(5)
C18 C17 Rh1 C15 79.9(2)
C16 C17 Rh1 C15 -37.4(2)
C23 C17 Rh1 C15 -157.9(4)
C18 C17 Rh1 Cl1 -152.7(2)
C16 C17 Rh1 Cl1 90.0(2)
C23 C17 Rh1 Cl1 -30.5(4)
C18 C17 Rh1 S1 -54.4(2)
C16 C17 Rh1 S1 -171.77(18)
C23 C17 Rh1 S1 67.7(4)
C15 C16 Rh1 N1 60.1(3)
C17 C16 Rh1 N1 177.7(2)
C22 C16 Rh1 N1 -61.4(4)
C15 C16 Rh1 C14 -36.8(2)
C17 C16 Rh1 C14 80.8(2)
C22 C16 Rh1 C14 -158.3(4)
C15 C16 Rh1 C17 -117.6(3)
C22 C16 Rh1 C17 121.0(4)
C15 C16 Rh1 C18 -79.9(2)
C17 C16 Rh1 C18 37.7(2)
C22 C16 Rh1 C18 158.6(4)
C17 C16 Rh1 C15 117.6(3)
C22 C16 Rh1 C15 -121.5(4)
C15 C16 Rh1 Cl1 149.0(2)
C17 C16 Rh1 Cl1 -93.4(2)
C22 C16 Rh1 Cl1 27.6(4)
C15 C16 Rh1 S1 -98.3(3)
C17 C16 Rh1 S1 19.3(4)
C22 C16 Rh1 S1 140.2(3)
C17 C18 Rh1 N1 -144.6(2)
C14 C18 Rh1 N1 -25.6(4)
C19 C18 Rh1 N1 93.5(4)
C17 C18 Rh1 C14 -119.0(3)
C19 C18 Rh1 C14 119.2(5)
C14 C18 Rh1 C17 119.0(3)
C19 C18 Rh1 C17 -121.8(5)
C17 C18 Rh1 C16 -38.4(2)
C14 C18 Rh1 C16 80.6(3)
C19 C18 Rh1 C16 -160.2(4)
C17 C18 Rh1 C15 -81.0(2)
C14 C18 Rh1 C15 38.0(2)
C19 C18 Rh1 C15 157.2(4)
C17 C18 Rh1 Cl1 35.8(3)
C14 C18 Rh1 Cl1 154.8(2)
C19 C18 Rh1 Cl1 -86.1(4)
C17 C18 Rh1 S1 134.7(2)
C14 C18 Rh1 S1 -106.3(2)
C19 C18 Rh1 S1 12.9(4)
C16 C15 Rh1 N1 -130.6(2)
C14 C15 Rh1 N1 110.0(2)
C21 C15 Rh1 N1 -9.8(4)
C16 C15 Rh1 C14 119.5(3)
C21 C15 Rh1 C14 -119.8(5)
C16 C15 Rh1 C17 38.3(2)
C14 C15 Rh1 C17 -81.1(2)
C21 C15 Rh1 C17 159.1(4)
C14 C15 Rh1 C16 -119.5(3)
C21 C15 Rh1 C16 120.8(5)
C16 C15 Rh1 C18 81.2(2)
C14 C15 Rh1 C18 -38.3(2)
C21 C15 Rh1 C18 -158.1(4)
C16 C15 Rh1 Cl1 -39.3(3)
C14 C15 Rh1 Cl1 -158.80(18)
C21 C15 Rh1 Cl1 81.4(4)
C16 C15 Rh1 S1 144.84(19)
C14 C15 Rh1 S1 25.4(3)
C21 C15 Rh1 S1 -94.4(4)
C2 C1 S1 C8 -3.9(4)
C6 C1 S1 C8 175.7(3)
C2 C1 S1 Rh1 -102.7(3)
C6 C1 S1 Rh1 76.9(3)
C9 C8 S1 C1 -71.6(3)
C9 C8 S1 Rh1 41.0(3)
N1 Rh1 S1 C1 75.74(17)
C14 Rh1 S1 C1 -178.05(18)
C17 Rh1 S1 C1 -109.31(19)
C16 Rh1 S1 C1 -123.2(3)
C18 Rh1 S1 C1 -139.83(18)
C15 Rh1 S1 C1 166.0(2)
Cl1 Rh1 S1 C1 -10.58(15)
N1 Rh1 S1 C8 -29.99(17)
C14 Rh1 S1 C8 76.23(18)
C17 Rh1 S1 C8 144.97(19)
C16 Rh1 S1 C8 131.1(3)
C18 Rh1 S1 C8 114.45(18)
C15 Rh1 S1 C8 60.3(2)
Cl1 Rh1 S1 C8 -116.31(15)
